data_7209539
loop_
_publ_author_name
'Imakubo, Tatsuro'
'Murayama, Ryosuke'

_publ_section_title
;
 Solvent dependence of crystal morphology, donor/anion ratio and
 electrical conductivity in a series of hexagonal supramolecular organic
 conductors based on diiodo(pyrazino)tetrathiafulvalene (DIP)
;
_journal_issue 16
_journal_name_full CrystEngComm
_journal_page_first 3072
_journal_paper_doi 10.1039/c2ce26739j
_journal_volume 15
_journal_year 2013
_chemical_formula_moiety (C8H2N2I2S4)3(PF6)0.62(C4H8O2)0.49
_chemical_formula_sum 'C25.96 H9.92 F3.72 I6 N6 O0.98 P0.62 S12'
_chemical_formula_weight 1657.63
_chemical_name_common (DIP)3(PF6)0.62(AcOEt)0.49
_chemical_name_systematic
;
?
;
_space_group_IT_number 193
_symmetry_cell_setting hexagonal
_symmetry_space_group_name_Hall '-P 6c 2'
_symmetry_space_group_name_H-M 'P 63/m c m'
_atom_sites_solution_hydrogens geom
_atom_sites_solution_primary direct
_atom_sites_solution_secondary difmap
_audit_creation_method SHELXL-97
_cell_angle_alpha 90.00
_cell_angle_beta 90.00
_cell_angle_gamma 120.00
_cell_formula_units_Z 2
_cell_length_a 20.0593(13)
_cell_length_b 20.0593(13)
_cell_length_c 7.1695(9)
_cell_measurement_reflns_used 9976
_cell_measurement_temperature 293(2)
_cell_measurement_theta_max 24.23
_cell_measurement_theta_min 2.34
_cell_volume 2498.3(4)
_computing_cell_refinement 'Bruker SMART'
_computing_data_collection 'Bruker SMART'
_computing_data_reduction 'Bruker SAINT'
_computing_molecular_graphics 'Bruker SHELXTL'
_computing_publication_material 'Bruker SHELXTL'
_computing_structure_refinement 'SHELXL-97 (Sheldrick, 1997)'
_computing_structure_solution 'SHELXS-97 (Sheldrick, 1990)'
_diffrn_ambient_temperature 293(2)
_diffrn_detector_area_resol_mean 8.366
_diffrn_measured_fraction_theta_full 0.997
_diffrn_measured_fraction_theta_max 0.997
_diffrn_measurement_device_type 'CCD area detector'
_diffrn_measurement_method 'phi and omega scans'
_diffrn_radiation_monochromator graphite
_diffrn_radiation_source 'fine-focus sealed tube'
_diffrn_radiation_type MoK\a
_diffrn_radiation_wavelength 0.71073
_diffrn_reflns_av_R_equivalents 0.1259
_diffrn_reflns_av_sigmaI/netI 0.0280
_diffrn_reflns_limit_h_max 26
_diffrn_reflns_limit_h_min -26
_diffrn_reflns_limit_k_max 26
_diffrn_reflns_limit_k_min -26
_diffrn_reflns_limit_l_max 9
_diffrn_reflns_limit_l_min -9
_diffrn_reflns_number 50752
_diffrn_reflns_theta_full 28.34
_diffrn_reflns_theta_max 28.34
_diffrn_reflns_theta_min 1.17
_exptl_absorpt_coefficient_mu 4.291
_exptl_absorpt_correction_type none
_exptl_crystal_colour black
_exptl_crystal_density_diffrn 2.194
_exptl_crystal_density_meas ?
_exptl_crystal_density_method 'not measured'
_exptl_crystal_description rot
_exptl_crystal_F_000 1530
_exptl_crystal_size_max 0.24
_exptl_crystal_size_mid 0.08
_exptl_crystal_size_min 0.07
_refine_diff_density_max 1.409
_refine_diff_density_min -0.694
_refine_diff_density_rms 0.178
_refine_ls_extinction_method none
_refine_ls_goodness_of_fit_ref 1.469
_refine_ls_hydrogen_treatment mixed
_refine_ls_matrix_type full
_refine_ls_number_parameters 82
_refine_ls_number_reflns 1181
_refine_ls_number_restraints 116
_refine_ls_restrained_S_all 1.427
_refine_ls_R_factor_all 0.0526
_refine_ls_R_factor_gt 0.0503
_refine_ls_shift/su_max 0.014
_refine_ls_shift/su_mean 0.001
_refine_ls_structure_factor_coef Fsqd
_refine_ls_weighting_details 'calc w=1/[\s^2^(Fo^2^)+(0.0442P)^2^+7.2281P] where P=(Fo^2^+2Fc^2^)/3'
_refine_ls_weighting_scheme calc
_refine_ls_wR_factor_gt 0.1187
_refine_ls_wR_factor_ref 0.1198
_reflns_number_gt 1138
_reflns_number_total 1181
_reflns_threshold_expression >2sigma(I)
_cod_data_source_file c2ce26739j.txt
_cod_data_source_block m1361
_cod_depositor_comments
;
The following automatic conversions were performed:

'_symmetry_cell_setting' value 'Hexagonal' changed to 'hexagonal'
according to /home/saulius/struct/CIF-dictionaries/cif_core.dic
dictionary named 'cif_core.dic' version 2.4.2 from 2011-04-26.

Automatic conversion script
Id: cif_fix_values 1891 2012-01-12 08:04:46Z andrius 

The following automatic conversions were performed:

'_exptl_crystal_density_meas' value 'none' was changed to '?' - the
value is perceived as not measured.

Automatic conversion script
Id: cif_fix_values 3008 2015-01-20 13:52:24Z robertas 
;
_cod_original_sg_symbol_H-M P6(3)/mcm
_cod_database_code 7209539

loop_
_symmetry_equiv_pos_as_xyz
'x, y, z'
'-y, x-y, z'
'-x+y, -x, z'
'-x, -y, z+1/2'
'y, -x+y, z+1/2'
'x-y, x, z+1/2'
'y, x, -z+1/2'
'x-y, -y, -z+1/2'
'-x, -x+y, -z+1/2'
'-y, -x, -z'
'-x+y, y, -z'
'x, x-y, -z'
'-x, -y, -z'
'y, -x+y, -z'
'x-y, x, -z'
'x, y, -z-1/2'
'-y, x-y, -z-1/2'
'-x+y, -x, -z-1/2'
'-y, -x, z-1/2'
'-x+y, y, z-1/2'
'x, x-y, z-1/2'
'y, x, z'
'x-y, -y, z'
'-x, -x+y, z'

loop_
_atom_site_label
_atom_site_type_symbol
_atom_site_fract_x
_atom_site_fract_y
_atom_site_fract_z
_atom_site_U_iso_or_equiv
_atom_site_adp_type
_atom_site_occupancy
_atom_site_symmetry_multiplicity
_atom_site_calc_flag
_atom_site_refinement_flags
I1 I 1.11088(3) 0.35586(3) 0.2500 0.0334(2) Uani 1 2 d SU
S1 S 1.08447(12) 0.50269(11) 0.2500 0.0368(5) Uani 1 2 d SU
S2 S 0.91419(11) 0.57779(11) 0.2500 0.0337(4) Uani 1 2 d SU
N1 N 0.9193(4) 0.7134(4) 0.2500 0.0381(16) Uani 1 2 d SU
C1 C 1.0000 0.5077(6) 0.2500 0.031(2) Uani 1 4 d SU
C2 C 1.0000 0.5752(6) 0.2500 0.030(2) Uani 1 4 d SU
C3 C 1.0379(5) 0.4012(4) 0.2500 0.0301(15) Uani 1 2 d SU
C4 C 0.9596(4) 0.6775(4) 0.2500 0.0295(16) Uani 1 2 d SU
C5 C 0.9606(5) 0.7909(5) 0.2500 0.046(2) Uani 1 2 d SU
H5 H 0.9346 0.8185 0.2500 0.056 Uiso 1 2 calc SR
P1 P 1.0000 1.0000 0.057(3) 0.052(5) Uani 0.25 6 d SPDU
F1 F 0.9252(8) 0.9252(8) 0.056(5) 0.078(8) Uani 0.25 2 d SPDU
F2 F 0.9347(13) 0.9347(13) 0.2500 0.102(8) Uani 0.50 4 d SPU
C6 C 0.714(6) 0.408(6) 0.223(7) 0.09(3) Uani 0.08 1 d PDU
C7 C 0.728(2) 0.4412(5) 0.023(4) 0.088(5) Uani 1 1 d DU

loop_
_atom_site_aniso_label
_atom_site_aniso_U_11
_atom_site_aniso_U_22
_atom_site_aniso_U_33
_atom_site_aniso_U_23
_atom_site_aniso_U_13
_atom_site_aniso_U_12
I1 0.0350(3) 0.0343(3) 0.0375(3) 0.000 0.000 0.0224(2)
S1 0.0277(10) 0.0249(9) 0.0581(13) 0.000 0.000 0.0133(8)
S2 0.0256(9) 0.0248(9) 0.0491(11) 0.000 0.000 0.0113(7)
N1 0.032(3) 0.035(4) 0.055(4) 0.000 0.000 0.022(3)
C1 0.025(5) 0.027(4) 0.040(5) 0.000 0.000 0.012(2)
C2 0.032(5) 0.030(4) 0.028(5) 0.000 0.000 0.016(3)
C3 0.031(4) 0.028(4) 0.034(4) 0.000 0.000 0.018(3)
C4 0.027(4) 0.029(4) 0.035(4) 0.000 0.000 0.016(3)
C5 0.038(5) 0.034(4) 0.073(6) 0.000 0.000 0.023(4)
P1 0.036(4) 0.036(4) 0.084(12) 0.000 0.000 0.0178(18)
F1 0.070(9) 0.070(9) 0.090(14) 0.005(8) 0.005(8) 0.032(9)
F2 0.079(8) 0.079(8) 0.153(14) 0.000 0.000 0.043(9)
C6 0.09(3) 0.09(3) 0.08(4) -0.003(19) 0.002(19) 0.04(2)
C7 0.092(8) 0.066(4) 0.081(13) -0.035(8) -0.032(8) 0.020(8)

loop_
_atom_type_symbol
_atom_type_description
_atom_type_scat_dispersion_real
_atom_type_scat_dispersion_imag
_atom_type_scat_source
C C 0.0033 0.0016 'International Tables Vol C Tables 4.2.6.8 and 6.1.1.4'
H H 0.0000 0.0000 'International Tables Vol C Tables 4.2.6.8 and 6.1.1.4'
N N 0.0061 0.0033 'International Tables Vol C Tables 4.2.6.8 and 6.1.1.4'
O O 0.0106 0.0060 'International Tables Vol C Tables 4.2.6.8 and 6.1.1.4'
F F 0.0171 0.0103 'International Tables Vol C Tables 4.2.6.8 and 6.1.1.4'
P P 0.1023 0.0942 'International Tables Vol C Tables 4.2.6.8 and 6.1.1.4'
S S 0.1246 0.1234 'International Tables Vol C Tables 4.2.6.8 and 6.1.1.4'
I I -0.4742 1.8119 'International Tables Vol C Tables 4.2.6.8 and 6.1.1.4'

loop_
_geom_angle_atom_site_label_1
_geom_angle_atom_site_label_2
_geom_angle_atom_site_label_3
_geom_angle
_geom_angle_site_symmetry_1
_geom_angle_site_symmetry_3
C1 S1 C3 95.5(4) . .
C4 S2 C2 94.4(4) . .
C4 N1 C5 116.0(7) . .
C2 C1 S1 122.8(3) . 9_765
C2 C1 S1 122.8(3) . .
S1 C1 S1 114.3(6) 9_765 .
C1 C2 S2 121.5(3) . 9_765
C1 C2 S2 121.5(3) . .
S2 C2 S2 117.1(6) 9_765 .
C3 C3 S1 117.3(3) 9_765 .
C3 C3 I1 127.7(2) 9_765 .
S1 C3 I1 115.0(4) . .
N1 C4 C4 121.9(5) . 9_765
N1 C4 S2 121.1(6) . .
C4 C4 S2 117.0(2) 9_765 .
N1 C5 C5 122.1(5) . 9_765
N1 C5 H5 119.0 . .
C5 C5 H5 119.0 9_765 .
P1 P1 F1 89.6(15) 13_775 .
P1 P1 F1 89.6(15) 13_775 3_675
F1 P1 F1 120.00(6) . 3_675
P1 P1 F1 89.6(15) 13_775 2_765
F1 P1 F1 120.00(4) . 2_765
F1 P1 F1 120.00(7) 3_675 2_765
P1 P1 F1 61.5(11) 13_775 15_655
F1 P1 F1 63.7(10) . 15_655
F1 P1 F1 151.1(14) 3_675 15_655
F1 P1 F1 63.7(10) 2_765 15_655
P1 P1 F1 61.5(11) 13_775 14_565
F1 P1 F1 63.7(10) . 14_565
F1 P1 F1 63.7(10) 3_675 14_565
F1 P1 F1 151.1(14) 2_765 14_565
F1 P1 F1 99.1(14) 15_655 14_565
P1 P1 F1 61.5(11) 13_775 13_775
F1 P1 F1 151.1(14) . 13_775
F1 P1 F1 63.7(10) 3_675 13_775
F1 P1 F1 63.7(10) 2_765 13_775
F1 P1 F1 99.1(14) 15_655 13_775
F1 P1 F1 99.1(14) 14_565 13_775
P1 P1 F2 136.5(7) 13_775 3_675
F1 P1 F2 110.4(13) . 3_675
F1 P1 F2 46.9(14) 3_675 3_675
F1 P1 F2 110.4(13) 2_765 3_675
F1 P1 F2 162.0(15) 15_655 3_675
F1 P1 F2 92.5(9) 14_565 3_675
F1 P1 F2 92.5(9) 13_775 3_675
P1 P1 F2 136.5(7) 13_775 2_765
F1 P1 F2 110.4(13) . 2_765
F1 P1 F2 110.4(13) 3_675 2_765
F1 P1 F2 46.9(14) 2_765 2_765
F1 P1 F2 92.5(9) 15_655 2_765
F1 P1 F2 162.0(15) 14_565 2_765
F1 P1 F2 92.5(9) 13_775 2_765
F2 P1 F2 73.2(11) 3_675 2_765
P1 P1 F2 136.5(7) 13_775 .
F1 P1 F2 46.9(14) . .
F1 P1 F2 110.4(13) 3_675 .
F1 P1 F2 110.4(13) 2_765 .
F1 P1 F2 92.5(9) 15_655 .
F1 P1 F2 92.5(9) 14_565 .
F1 P1 F2 162.0(15) 13_775 .
F2 P1 F2 73.2(11) 3_675 .
F2 P1 F2 73.2(11) 2_765 .
F2 F1 P1 81.8(19) . .
F2 F1 P1 110.7(17) . 13_775
P1 F1 P1 28.9(14) . 13_775
F2 F1 F1 114(2) . 15_655
P1 F1 F1 64.1(4) . 15_655
P1 F1 F1 52.2(8) 13_775 15_655
F2 F1 F1 114(2) . 14_565
P1 F1 F1 64.1(4) . 14_565
P1 F1 F1 52.2(8) 13_775 14_565
F1 F1 F1 100(2) 15_655 14_565
F1 F2 F1 164(3) . 16_556
F1 F2 P1 144.3(19) . 16_556
F1 F2 P1 51.3(10) 16_556 16_556
F1 F2 P1 51.3(10) . .
F1 F2 P1 144.3(19) 16_556 .
P1 F2 P1 93.0(14) 16_556 .
C6 C6 C7 158(4) 16_556 .
C6 C6 C7 159(4) 16_556 11_655
C7 C6 C7 9(2) . 11_655
C6 C6 C7 18(3) 16_556 16_556
C7 C6 C7 140(7) . 16_556
C7 C6 C7 143(6) 11_655 16_556
C7 C7 C6 137(10) 11_655 .
C7 C7 C6 34(9) 11_655 11_655
C6 C7 C6 139(8) . 11_655
C7 C7 C6 138(10) 11_655 16_556
C6 C7 C6 4.4(17) . 16_556
C6 C7 C6 144(6) 11_655 16_556

loop_
_geom_bond_atom_site_label_1
_geom_bond_atom_site_label_2
_geom_bond_distance
_geom_bond_site_symmetry_2
I1 C3 2.075(7) .
S1 C1 1.746(6) .
S1 C3 1.765(8) .
S2 C4 1.734(8) .
S2 C2 1.747(6) .
N1 C4 1.322(10) .
N1 C5 1.347(12) .
C1 C2 1.356(15) .
C1 S1 1.746(6) 9_765
C2 S2 1.747(6) 9_765
C3 C3 1.316(16) 9_765
C4 C4 1.405(15) 9_765
C5 C5 1.371(19) 9_765
C5 H5 0.9300 .
P1 P1 0.82(4) 13_775
P1 F1 1.500(17) .
P1 F1 1.500(16) 3_675
P1 F1 1.500(17) 2_765
P1 F1 1.71(2) 15_655
P1 F1 1.71(2) 14_565
P1 F1 1.71(2) 13_775
P1 F2 1.90(2) 3_675
P1 F2 1.90(2) 2_765
P1 F2 1.90(2) .
F1 F2 1.40(3) .
F1 P1 1.71(2) 13_775
F1 F1 1.70(3) 15_655
F1 F1 1.70(3) 14_565
F2 F1 1.40(3) 16_556
F2 P1 1.90(2) 16_556
C6 C6 0.39(11) 16_556
C6 C7 1.54(2) .
C6 C7 1.88(5) 11_655
C6 C7 1.91(9) 16_556
C7 C7 0.43(5) 11_655
C7 C6 1.88(5) 11_655
C7 C6 1.91(9) 16_556
